data_7240555
loop_
_publ_author_name
'Zhou, Shan-He'
'Wang, Jun'
'Liu, Yi-Wei'
'Zhong, Yuyu'
'Sun, Yan-Chun'
'Xie, Bin'
'Ma, Aiqing'
'Singh, Amita'
'Muddassir, Mohd.'
'Kumar, Abhinav'

_publ_section_title
;
 Structures and photocatalytic properties of two new Zn(ii) coordination
 polymers based on semi-rigid V-shaped multicarboxylate ligands
;
_journal_issue 32
_journal_name_full 'RSC Advances'
_journal_page_first 18721
_journal_page_last 18727
_journal_paper_doi 10.1039/D0RA02222E
_journal_volume 10
_journal_year 2020
_chemical_formula_moiety 'C25 H18 N2 O8 Zn'
_chemical_formula_sum 'C25 H18 N2 O8 Zn'
_chemical_formula_weight 539.80
_space_group_crystal_system triclinic
_space_group_IT_number 2
_space_group_name_Hall '-P 1'
_space_group_name_H-M_alt 'P -1'
_atom_sites_solution_hydrogens mixed
_audit_creation_method SHELXL-2014/7
_audit_update_record
;
2020-02-03 deposited with the CCDC.	2020-04-30 downloaded from the CCDC.
;
_cell_angle_alpha 111.943(2)
_cell_angle_beta 102.760(2)
_cell_angle_gamma 106.552(2)
_cell_formula_units_Z 2
_cell_length_a 9.9215(14)
_cell_length_b 11.0863(16)
_cell_length_c 12.2729(17)
_cell_measurement_reflns_used 3197
_cell_measurement_temperature 296(2)
_cell_measurement_theta_max 27.6448
_cell_measurement_theta_min 2.3032
_cell_volume 1116.0(3)
_computing_structure_refinement 'SHELXL-2014/7 (Sheldrick, 2014)'
_diffrn_ambient_temperature 296(2)
_diffrn_measured_fraction_theta_full 0.991
_diffrn_measured_fraction_theta_max 0.941
_diffrn_measurement_device_type 'CCD area detector'
_diffrn_measurement_method 'phi and omega scans'
_diffrn_radiation_type MoK\a
_diffrn_radiation_wavelength 0.71073
_diffrn_reflns_av_R_equivalents 0.0157
_diffrn_reflns_av_unetI/netI 0.0338
_diffrn_reflns_Laue_measured_fraction_full 0.991
_diffrn_reflns_Laue_measured_fraction_max 0.941
_diffrn_reflns_limit_h_max 11
_diffrn_reflns_limit_h_min -12
_diffrn_reflns_limit_k_max 13
_diffrn_reflns_limit_k_min -14
_diffrn_reflns_limit_l_max 16
_diffrn_reflns_limit_l_min -12
_diffrn_reflns_number 6839
_diffrn_reflns_point_group_measured_fraction_full 0.991
_diffrn_reflns_point_group_measured_fraction_max 0.941
_diffrn_reflns_theta_full 25.242
_diffrn_reflns_theta_max 27.736
_diffrn_reflns_theta_min 2.439
_exptl_absorpt_coefficient_mu 1.157
_exptl_crystal_density_diffrn 1.606
_exptl_crystal_description block
_exptl_crystal_F_000 552
_exptl_crystal_size_max 0.280
_exptl_crystal_size_mid 0.180
_exptl_crystal_size_min 0.160
_refine_diff_density_max 0.318
_refine_diff_density_min -0.370
_refine_diff_density_rms 0.062
_refine_ls_extinction_method none
_refine_ls_goodness_of_fit_ref 1.050
_refine_ls_hydrogen_treatment mixed
_refine_ls_matrix_type full
_refine_ls_number_parameters 332
_refine_ls_number_reflns 5246
_refine_ls_number_restraints 3
_refine_ls_restrained_S_all 1.050
_refine_ls_R_factor_all 0.0417
_refine_ls_R_factor_gt 0.0326
_refine_ls_shift/su_max 0.000
_refine_ls_shift/su_mean 0.000
_refine_ls_structure_factor_coef Fsqd
_refine_ls_weighting_details 'w=1/[\s^2^(Fo^2^)+(0.0477P)^2^+0.2011P] where P=(Fo^2^+2Fc^2^)/3'
_refine_ls_weighting_scheme calc
_refine_ls_wR_factor_gt 0.0824
_refine_ls_wR_factor_ref 0.0866
_reflns_Friedel_coverage 0.000
_reflns_number_gt 4233
_reflns_number_total 5246
_reflns_threshold_expression 'I > 2\s(I)'
_cod_data_source_file d0ra02222e2.cif
_cod_data_source_block yyy
_cod_depositor_comments 'Adding full bibliography for 7240555--7240556.cif.'
_cod_database_code 7240555
_shelx_shelxl_version_number 2014/7
_shelx_space_group_comment
;
The symmetry employed for this shelxl refinement is uniquely defined
by the following loop, which should always be used as a source of
symmetry information in preference to the above space-group names.
They are only intended as comments.
;
_shelx_estimated_absorpt_t_min 0.738
_shelx_estimated_absorpt_t_max 0.836

loop_
_space_group_symop_operation_xyz
'x, y, z'
'-x, -y, -z'

loop_
_atom_site_label
_atom_site_type_symbol
_atom_site_fract_x
_atom_site_fract_y
_atom_site_fract_z
_atom_site_U_iso_or_equiv
_atom_site_adp_type
_atom_site_occupancy
_atom_site_site_symmetry_order
_atom_site_calc_flag
_atom_site_refinement_flags_posn
_atom_site_refinement_flags_adp
_atom_site_refinement_flags_occupancy
_atom_site_disorder_assembly
_atom_site_disorder_group
O3 O -0.17420(16) 0.07387(17) 0.21479(14) 0.0363(4) Uani 1 1 d . . . . .
C8 C -0.1444(2) 0.1476(2) 0.15834(19) 0.0309(5) Uani 1 1 d . . . . .
Zn1 Zn 0.61163(2) 0.03970(2) 0.22156(2) 0.02484(9) Uani 1 1 d . . . . .
O8 O 0.50074(17) -0.13515(17) 0.04057(14) 0.0320(3) Uani 1 1 d D . . . .
O1 O 0.47311(16) 0.13044(17) 0.17389(14) 0.0325(3) Uani 1 1 d . . . . .
O2 O 0.30513(19) -0.00573(19) 0.21648(17) 0.0450(4) Uani 1 1 d . . . . .
O7 O 0.22690(18) 0.41822(15) 0.04436(14) 0.0346(3) Uani 1 1 d . . . . .
O6 O 0.1038(3) 0.3699(2) -0.50355(18) 0.0661(6) Uani 1 1 d . . . . .
O5 O -0.0018(2) 0.14370(17) -0.54887(15) 0.0429(4) Uani 1 1 d . . . . .
H5 H -0.0356 0.1330 -0.6207 0.064 Uiso 1 1 calc R U . . .
O4 O -0.23169(18) 0.1935(2) 0.11802(19) 0.0558(5) Uani 1 1 d . . . . .
N1 N 0.68817(19) 0.17919(19) 0.41678(16) 0.0286(4) Uani 1 1 d . . . . .
N2 N 0.59284(18) -0.10095(18) 0.30045(16) 0.0275(4) Uani 1 1 d . . . . .
C1 C 0.3458(2) 0.0874(2) 0.18589(18) 0.0276(4) Uani 1 1 d . . . . .
C3 C 0.1048(2) 0.1232(2) 0.17336(17) 0.0233(4) Uani 1 1 d . . . . .
H3 H 0.0786 0.0591 0.2048 0.028 Uiso 1 1 calc R U . . .
C21 C 0.6428(2) -0.0394(2) 0.42717(19) 0.0272(4) Uani 1 1 d . . . . .
C4 C 0.0059(2) 0.1823(2) 0.14286(17) 0.0240(4) Uani 1 1 d . . . . .
C6 C 0.1827(2) 0.3137(2) 0.08203(18) 0.0270(4) Uani 1 1 d . . . . .
C20 C 0.6917(2) 0.1175(2) 0.49246(19) 0.0267(4) Uani 1 1 d . . . . .
C11 C 0.0887(2) 0.2056(2) -0.3003(2) 0.0335(5) Uani 1 1 d . . . . .
H11 H 0.0459 0.1112 -0.3626 0.040 Uiso 1 1 calc R U . . .
C9 C 0.1870(2) 0.3769(2) -0.0828(2) 0.0288(4) Uani 1 1 d . . . . .
C2 C 0.2426(2) 0.1583(2) 0.15763(18) 0.0242(4) Uani 1 1 d . . . . .
C10 C 0.1263(3) 0.2365(2) -0.1747(2) 0.0338(5) Uani 1 1 d . . . . .
H10 H 0.1109 0.1637 -0.1522 0.041 Uiso 1 1 calc R U . . .
C5 C 0.0448(2) 0.2770(2) 0.09480(19) 0.0279(4) Uani 1 1 d . . . . .
H5A H -0.0220 0.3151 0.0715 0.034 Uiso 1 1 calc R U . . .
C12 C 0.1141(2) 0.3133(2) -0.3346(2) 0.0318(5) Uani 1 1 d . . . . .
C7 C 0.2821(2) 0.2566(2) 0.11341(19) 0.0267(4) Uani 1 1 d . . . . .
H7 H 0.3754 0.2836 0.1050 0.032 Uiso 1 1 calc R U . . .
C25 C 0.5437(2) -0.2428(2) 0.2359(2) 0.0349(5) Uani 1 1 d . . . . .
H25 H 0.5087 -0.2859 0.1482 0.042 Uiso 1 1 calc R U . . .
C19 C 0.7377(2) 0.1957(2) 0.6220(2) 0.0352(5) Uani 1 1 d . . . . .
H19 H 0.7372 0.1510 0.6728 0.042 Uiso 1 1 calc R U . . .
C13 C 0.1768(3) 0.4536(2) -0.2411(2) 0.0390(5) Uani 1 1 d . . . . .
H13 H 0.1951 0.5266 -0.2632 0.047 Uiso 1 1 calc R U . . .
C16 C 0.7338(3) 0.3200(2) 0.4692(2) 0.0385(5) Uani 1 1 d . . . . .
H16 H 0.7324 0.3629 0.4170 0.046 Uiso 1 1 calc R U . . .
C18 C 0.7840(3) 0.3407(3) 0.6742(2) 0.0431(6) Uani 1 1 d . . . . .
H18 H 0.8162 0.3955 0.7612 0.052 Uiso 1 1 calc R U . . .
C22 C 0.6477(3) -0.1180(3) 0.4918(2) 0.0384(5) Uani 1 1 d . . . . .
H22 H 0.6849 -0.0732 0.5797 0.046 Uiso 1 1 calc R U . . .
C17 C 0.7828(3) 0.4047(3) 0.5976(2) 0.0449(6) Uani 1 1 d . . . . .
H17 H 0.8143 0.5029 0.6316 0.054 Uiso 1 1 calc R U . . .
C14 C 0.2123(3) 0.4857(2) -0.1159(2) 0.0371(5) Uani 1 1 d . . . . .
H14 H 0.2530 0.5800 -0.0537 0.044 Uiso 1 1 calc R U . . .
C15 C 0.0729(3) 0.2806(3) -0.4692(2) 0.0368(5) Uani 1 1 d . . . . .
C24 C 0.5432(3) -0.3269(3) 0.2947(3) 0.0426(6) Uani 1 1 d . . . . .
H24 H 0.5071 -0.4251 0.2475 0.051 Uiso 1 1 calc R U . . .
C23 C 0.5969(3) -0.2632(3) 0.4243(3) 0.0435(6) Uani 1 1 d . . . . .
H23 H 0.5989 -0.3179 0.4660 0.052 Uiso 1 1 calc R U . . .
H8A H 0.528(3) -0.130(3) -0.013(2) 0.052 Uiso 1 1 d D U . . .
H8B H 0.4112(19) -0.154(3) 0.014(2) 0.052 Uiso 1 1 d D U . . .

loop_
_atom_site_aniso_label
_atom_site_aniso_U_11
_atom_site_aniso_U_22
_atom_site_aniso_U_33
_atom_site_aniso_U_23
_atom_site_aniso_U_13
_atom_site_aniso_U_12
O3 0.0258(7) 0.0446(9) 0.0339(8) 0.0163(7) 0.0154(7) 0.0077(7)
C8 0.0182(9) 0.0332(11) 0.0271(11) 0.0046(9) 0.0067(8) 0.0056(8)
Zn1 0.02192(13) 0.03231(14) 0.02485(13) 0.01623(10) 0.00973(9) 0.01229(10)
O8 0.0285(8) 0.0413(9) 0.0258(8) 0.0163(7) 0.0082(6) 0.0144(7)
O1 0.0281(7) 0.0483(9) 0.0354(8) 0.0253(7) 0.0166(6) 0.0229(7)
O2 0.0498(10) 0.0564(11) 0.0604(11) 0.0452(10) 0.0303(9) 0.0318(9)
O7 0.0469(9) 0.0250(7) 0.0322(8) 0.0164(7) 0.0141(7) 0.0112(7)
O6 0.1009(17) 0.0490(11) 0.0444(11) 0.0315(10) 0.0224(11) 0.0155(11)
O5 0.0466(10) 0.0436(10) 0.0331(9) 0.0194(8) 0.0086(8) 0.0138(8)
O4 0.0250(8) 0.0716(13) 0.0793(14) 0.0409(12) 0.0159(9) 0.0258(9)
N1 0.0304(9) 0.0331(9) 0.0282(9) 0.0174(8) 0.0134(7) 0.0145(8)
N2 0.0230(8) 0.0312(9) 0.0291(9) 0.0152(8) 0.0099(7) 0.0102(7)
C1 0.0296(10) 0.0367(11) 0.0228(10) 0.0158(9) 0.0122(8) 0.0173(9)
C3 0.0232(9) 0.0258(10) 0.0216(9) 0.0119(8) 0.0099(8) 0.0088(8)
C21 0.0222(9) 0.0347(11) 0.0301(11) 0.0191(9) 0.0111(8) 0.0123(8)
C4 0.0196(9) 0.0274(10) 0.0194(9) 0.0074(8) 0.0065(7) 0.0072(8)
C6 0.0337(11) 0.0239(10) 0.0243(10) 0.0125(8) 0.0120(8) 0.0102(8)
C20 0.0236(10) 0.0341(11) 0.0279(10) 0.0173(9) 0.0125(8) 0.0127(8)
C11 0.0368(12) 0.0271(11) 0.0351(12) 0.0151(10) 0.0121(10) 0.0113(9)
C9 0.0297(10) 0.0296(10) 0.0320(11) 0.0179(9) 0.0122(9) 0.0130(9)
C2 0.0226(9) 0.0269(10) 0.0232(10) 0.0109(8) 0.0095(8) 0.0105(8)
C10 0.0410(12) 0.0248(10) 0.0379(12) 0.0189(10) 0.0142(10) 0.0111(9)
C5 0.0260(10) 0.0302(10) 0.0274(10) 0.0128(9) 0.0070(8) 0.0142(9)
C12 0.0285(11) 0.0347(11) 0.0351(12) 0.0202(10) 0.0111(9) 0.0118(9)
C7 0.0243(10) 0.0285(10) 0.0297(10) 0.0135(9) 0.0142(8) 0.0107(8)
C25 0.0290(11) 0.0338(12) 0.0364(12) 0.0148(10) 0.0091(9) 0.0100(9)
C19 0.0341(12) 0.0449(13) 0.0302(11) 0.0202(10) 0.0141(9) 0.0156(10)
C13 0.0489(14) 0.0325(12) 0.0421(13) 0.0248(11) 0.0175(11) 0.0145(10)
C16 0.0440(13) 0.0345(12) 0.0415(13) 0.0209(11) 0.0193(11) 0.0151(10)
C18 0.0424(13) 0.0447(14) 0.0299(12) 0.0083(11) 0.0133(10) 0.0137(11)
C22 0.0378(12) 0.0498(14) 0.0376(12) 0.0284(11) 0.0149(10) 0.0194(11)
C17 0.0506(15) 0.0316(12) 0.0418(14) 0.0099(11) 0.0173(12) 0.0122(11)
C14 0.0462(13) 0.0244(10) 0.0386(13) 0.0161(10) 0.0137(10) 0.0112(10)
C15 0.0364(12) 0.0396(12) 0.0384(13) 0.0222(11) 0.0144(10) 0.0151(10)
C24 0.0376(13) 0.0325(12) 0.0574(16) 0.0240(12) 0.0142(12) 0.0122(10)
C23 0.0412(13) 0.0447(14) 0.0595(16) 0.0372(13) 0.0197(12) 0.0186(11)

loop_
_atom_type_symbol
_atom_type_description
_atom_type_scat_dispersion_real
_atom_type_scat_dispersion_imag
_atom_type_scat_source
C C 0.0033 0.0016 'International Tables Vol C Tables 4.2.6.8 and 6.1.1.4'
H H 0.0000 0.0000 'International Tables Vol C Tables 4.2.6.8 and 6.1.1.4'
N N 0.0061 0.0033 'International Tables Vol C Tables 4.2.6.8 and 6.1.1.4'
O O 0.0106 0.0060 'International Tables Vol C Tables 4.2.6.8 and 6.1.1.4'
Zn Zn 0.2839 1.4301 'International Tables Vol C Tables 4.2.6.8 and 6.1.1.4'

loop_
_geom_angle_atom_site_label_1
_geom_angle_atom_site_label_2
_geom_angle_atom_site_label_3
_geom_angle
_geom_angle_site_symmetry_1
_geom_angle_site_symmetry_3
_geom_angle_publ_flag
C8 O3 Zn1 110.47(13) . 1_455 ?
O4 C8 O3 122.88(19) . . ?
O4 C8 C4 118.8(2) . . ?
O3 C8 C4 118.28(18) . . ?
O1 Zn1 O3 127.92(6) . 1_655 ?
O1 Zn1 O8 89.83(6) . . ?
O3 Zn1 O8 94.20(6) 1_655 . ?
O1 Zn1 N2 132.16(6) . . ?
O3 Zn1 N2 99.82(6) 1_655 . ?
O8 Zn1 N2 89.53(6) . . ?
O1 Zn1 N1 93.20(6) . . ?
O3 Zn1 N1 95.49(6) 1_655 . ?
O8 Zn1 N1 165.01(6) . . ?
N2 Zn1 N1 77.57(7) . . ?
Zn1 O8 H8A 118(2) . . ?
Zn1 O8 H8B 111.8(19) . . ?
H8A O8 H8B 104(2) . . ?
C1 O1 Zn1 114.30(13) . . ?
C9 O7 C6 118.38(16) . . ?
C15 O5 H5 109.5 . . ?
C16 N1 C20 118.60(18) . . ?
C16 N1 Zn1 125.78(15) . . ?
C20 N1 Zn1 115.61(14) . . ?
C25 N2 C21 118.50(18) . . ?
C25 N2 Zn1 125.82(15) . . ?
C21 N2 Zn1 115.57(13) . . ?
O2 C1 O1 123.96(19) . . ?
O2 C1 C2 120.22(18) . . ?
O1 C1 C2 115.81(17) . . ?
C4 C3 C2 120.86(18) . . ?
C4 C3 H3 119.6 . . ?
C2 C3 H3 119.6 . . ?
N2 C21 C22 121.7(2) . . ?
N2 C21 C20 115.69(17) . . ?
C22 C21 C20 122.61(19) . . ?
C3 C4 C5 119.49(17) . . ?
C3 C4 C8 122.81(18) . . ?
C5 C4 C8 117.70(18) . . ?
C5 C6 C7 121.43(18) . . ?
C5 C6 O7 119.16(18) . . ?
C7 C6 O7 119.28(18) . . ?
N1 C20 C19 121.8(2) . . ?
N1 C20 C21 115.38(17) . . ?
C19 C20 C21 122.85(19) . . ?
C10 C11 C12 120.9(2) . . ?
C10 C11 H11 119.6 . . ?
C12 C11 H11 119.6 . . ?
O7 C9 C10 123.47(18) . . ?
O7 C9 C14 115.98(19) . . ?
C10 C9 C14 120.5(2) . . ?
C3 C2 C7 119.06(18) . . ?
C3 C2 C1 120.00(18) . . ?
C7 C2 C1 120.93(17) . . ?
C11 C10 C9 119.16(19) . . ?
C11 C10 H10 120.4 . . ?
C9 C10 H10 120.4 . . ?
C6 C5 C4 119.35(18) . . ?
C6 C5 H5A 120.3 . . ?
C4 C5 H5A 120.3 . . ?
C11 C12 C13 119.1(2) . . ?
C11 C12 C15 121.0(2) . . ?
C13 C12 C15 119.8(2) . . ?
C6 C7 C2 119.76(18) . . ?
C6 C7 H7 120.1 . . ?
C2 C7 H7 120.1 . . ?
N2 C25 C24 122.5(2) . . ?
N2 C25 H25 118.8 . . ?
C24 C25 H25 118.8 . . ?
C18 C19 C20 118.7(2) . . ?
C18 C19 H19 120.6 . . ?
C20 C19 H19 120.6 . . ?
C14 C13 C12 120.6(2) . . ?
C14 C13 H13 119.7 . . ?
C12 C13 H13 119.7 . . ?
N1 C16 C17 122.7(2) . . ?
N1 C16 H16 118.6 . . ?
C17 C16 H16 118.6 . . ?
C17 C18 C19 119.8(2) . . ?
C17 C18 H18 120.1 . . ?
C19 C18 H18 120.1 . . ?
C23 C22 C21 119.0(2) . . ?
C23 C22 H22 120.5 . . ?
C21 C22 H22 120.5 . . ?
C18 C17 C16 118.4(2) . . ?
C18 C17 H17 120.8 . . ?
C16 C17 H17 120.8 . . ?
C13 C14 C9 119.7(2) . . ?
C13 C14 H14 120.2 . . ?
C9 C14 H14 120.2 . . ?
O6 C15 O5 122.7(2) . . ?
O6 C15 C12 123.6(2) . . ?
O5 C15 C12 113.7(2) . . ?
C23 C24 C25 118.8(2) . . ?
C23 C24 H24 120.6 . . ?
C25 C24 H24 120.6 . . ?
C24 C23 C22 119.5(2) . . ?
C24 C23 H23 120.3 . . ?
C22 C23 H23 120.3 . . ?

loop_
_geom_bond_atom_site_label_1
_geom_bond_atom_site_label_2
_geom_bond_distance
_geom_bond_site_symmetry_2
_geom_bond_publ_flag
O3 C8 1.270(3) . ?
O3 Zn1 2.0757(15) 1_455 ?
C8 O4 1.226(3) . ?
C8 C4 1.504(3) . ?
Zn1 O1 2.0286(14) . ?
Zn1 O3 2.0757(15) 1_655 ?
Zn1 O8 2.0951(15) . ?
Zn1 N2 2.1085(17) . ?
Zn1 N1 2.1134(17) . ?
O8 H8A 0.780(16) . ?
O8 H8B 0.810(16) . ?
O1 C1 1.279(2) . ?
O2 C1 1.221(2) . ?
O7 C9 1.376(2) . ?
O7 C6 1.396(2) . ?
O6 C15 1.202(3) . ?
O5 C15 1.319(3) . ?
O5 H5 0.8200 . ?
N1 C16 1.332(3) . ?
N1 C20 1.344(3) . ?
N2 C25 1.342(3) . ?
N2 C21 1.343(3) . ?
C1 C2 1.514(3) . ?
C3 C4 1.386(3) . ?
C3 C2 1.388(3) . ?
C3 H3 0.9300 . ?
C21 C22 1.384(3) . ?
C21 C20 1.485(3) . ?
C4 C5 1.390(3) . ?
C6 C5 1.374(3) . ?
C6 C7 1.376(3) . ?
C20 C19 1.383(3) . ?
C11 C10 1.383(3) . ?
C11 C12 1.385(3) . ?
C11 H11 0.9300 . ?
C9 C10 1.382(3) . ?
C9 C14 1.386(3) . ?
C2 C7 1.388(3) . ?
C10 H10 0.9300 . ?
C5 H5A 0.9300 . ?
C12 C13 1.386(3) . ?
C12 C15 1.483(3) . ?
C7 H7 0.9300 . ?
C25 C24 1.375(3) . ?
C25 H25 0.9300 . ?
C19 C18 1.373(3) . ?
C19 H19 0.9300 . ?
C13 C14 1.376(3) . ?
C13 H13 0.9300 . ?
C16 C17 1.377(3) . ?
C16 H16 0.9300 . ?
C18 C17 1.373(4) . ?
C18 H18 0.9300 . ?
C22 C23 1.375(3) . ?
C22 H22 0.9300 . ?
C17 H17 0.9300 . ?
C14 H14 0.9300 . ?
C24 C23 1.372(4) . ?
C24 H24 0.9300 . ?
C23 H23 0.9300 . ?

loop_
_geom_hbond_atom_site_label_D
_geom_hbond_atom_site_label_H
_geom_hbond_atom_site_label_A
_geom_hbond_distance_DH
_geom_hbond_distance_HA
_geom_hbond_distance_DA
_geom_hbond_angle_DHA
_geom_hbond_site_symmetry_A
O8 H8B O4 0.810(16) 1.93(2) 2.667(2) 151(2) 2
O8 H8A O1 0.780(16) 1.968(19) 2.719(2) 161(3) 2_655
C17 H17 O6 0.93 2.59 3.158(3) 120.2 2_665
C22 H22 O2 0.93 2.29 3.185(3) 161.4 2_656
C16 H16 O6 0.93 2.59 3.171(3) 121.4 2_665
C19 H19 O2 0.93 2.47 3.396(3) 170.9 2_656
C25 H25 O8 0.93 2.49 3.055(3) 119.0 .
O5 H5 O3 0.82 1.91 2.704(2) 161.2 1_554
O5 H5 O3 0.82 1.91 2.704(2) 161.2 1_554
C25 H25 O8 0.93 2.49 3.055(3) 119.0 .
C19 H19 O2 0.93 2.47 3.396(3) 170.9 2_656
C16 H16 O6 0.93 2.59 3.171(3) 121.4 2_665
C22 H22 O2 0.93 2.29 3.185(3) 161.4 2_656
C17 H17 O6 0.93 2.59 3.158(3) 120.2 2_665
O8 H8A O1 0.780(16) 1.968(19) 2.719(2) 161(3) 2_655
O8 H8B O4 0.810(16) 1.93(2) 2.667(2) 151(2) 2
O5 H5 O3 0.82 1.91 2.704(2) 161.2 1_554
C25 H25 O8 0.93 2.49 3.055(3) 119.0 .
C19 H19 O2 0.93 2.47 3.396(3) 170.9 2_656
C16 H16 O6 0.93 2.59 3.171(3) 121.4 2_665
C22 H22 O2 0.93 2.29 3.185(3) 161.4 2_656
C17 H17 O6 0.93 2.59 3.158(3) 120.2 2_665
O8 H8A O1 0.780(16) 1.968(19) 2.719(2) 161(3) 2_655
O8 H8B O4 0.810(16) 1.93(2) 2.667(2) 151(2) 2

loop_
_geom_torsion_atom_site_label_1
_geom_torsion_atom_site_label_2
_geom_torsion_atom_site_label_3
_geom_torsion_atom_site_label_4
_geom_torsion
_geom_torsion_site_symmetry_1
_geom_torsion_site_symmetry_2
_geom_torsion_site_symmetry_3
_geom_torsion_site_symmetry_4
_geom_torsion_publ_flag
Zn1 O3 C8 O4 1.9(3) 1_455 . . . ?
Zn1 O3 C8 C4 -179.38(13) 1_455 . . . ?
Zn1 O1 C1 O2 -3.9(3) . . . . ?
Zn1 O1 C1 C2 176.97(12) . . . . ?
C25 N2 C21 C22 1.5(3) . . . . ?
Zn1 N2 C21 C22 -175.11(16) . . . . ?
C25 N2 C21 C20 -178.48(17) . . . . ?
Zn1 N2 C21 C20 4.9(2) . . . . ?
C2 C3 C4 C5 0.6(3) . . . . ?
C2 C3 C4 C8 -179.95(17) . . . . ?
O4 C8 C4 C3 -173.1(2) . . . . ?
O3 C8 C4 C3 8.1(3) . . . . ?
O4 C8 C4 C5 6.4(3) . . . . ?
O3 C8 C4 C5 -172.41(18) . . . . ?
C9 O7 C6 C5 -88.9(2) . . . . ?
C9 O7 C6 C7 95.3(2) . . . . ?
C16 N1 C20 C19 1.6(3) . . . . ?
Zn1 N1 C20 C19 -179.22(15) . . . . ?
C16 N1 C20 C21 -178.54(18) . . . . ?
Zn1 N1 C20 C21 0.6(2) . . . . ?
N2 C21 C20 N1 -3.7(3) . . . . ?
C22 C21 C20 N1 176.35(19) . . . . ?
N2 C21 C20 C19 176.13(18) . . . . ?
C22 C21 C20 C19 -3.8(3) . . . . ?
C6 O7 C9 C10 -10.4(3) . . . . ?
C6 O7 C9 C14 170.17(19) . . . . ?
C4 C3 C2 C7 1.5(3) . . . . ?
C4 C3 C2 C1 -177.21(17) . . . . ?
O2 C1 C2 C3 3.6(3) . . . . ?
O1 C1 C2 C3 -177.18(17) . . . . ?
O2 C1 C2 C7 -175.0(2) . . . . ?
O1 C1 C2 C7 4.2(3) . . . . ?
C12 C11 C10 C9 1.3(3) . . . . ?
O7 C9 C10 C11 179.55(19) . . . . ?
C14 C9 C10 C11 -1.0(3) . . . . ?
C7 C6 C5 C4 1.3(3) . . . . ?
O7 C6 C5 C4 -174.38(17) . . . . ?
C3 C4 C5 C6 -2.0(3) . . . . ?
C8 C4 C5 C6 178.52(18) . . . . ?
C10 C11 C12 C13 -0.5(3) . . . . ?
C10 C11 C12 C15 -179.5(2) . . . . ?
C5 C6 C7 C2 0.8(3) . . . . ?
O7 C6 C7 C2 176.47(17) . . . . ?
C3 C2 C7 C6 -2.2(3) . . . . ?
C1 C2 C7 C6 176.52(18) . . . . ?
C21 N2 C25 C24 -0.2(3) . . . . ?
Zn1 N2 C25 C24 175.97(17) . . . . ?
N1 C20 C19 C18 -1.5(3) . . . . ?
C21 C20 C19 C18 178.7(2) . . . . ?
C11 C12 C13 C14 -0.6(3) . . . . ?
C15 C12 C13 C14 178.4(2) . . . . ?
C20 N1 C16 C17 -0.7(3) . . . . ?
Zn1 N1 C16 C17 -179.81(18) . . . . ?
C20 C19 C18 C17 0.5(4) . . . . ?
N2 C21 C22 C23 -1.5(3) . . . . ?
C20 C21 C22 C23 178.4(2) . . . . ?
C19 C18 C17 C16 0.3(4) . . . . ?
N1 C16 C17 C18 -0.2(4) . . . . ?
C12 C13 C14 C9 0.9(4) . . . . ?
O7 C9 C14 C13 179.4(2) . . . . ?
C10 C9 C14 C13 -0.1(3) . . . . ?
C11 C12 C15 O6 -173.6(2) . . . . ?
C13 C12 C15 O6 7.4(4) . . . . ?
C11 C12 C15 O5 6.6(3) . . . . ?
C13 C12 C15 O5 -172.4(2) . . . . ?
N2 C25 C24 C23 -1.0(3) . . . . ?
C25 C24 C23 C22 0.9(4) . . . . ?
C21 C22 C23 C24 0.3(3) . . . . ?
